data_7134476
loop_
_publ_author_name
'Bouda, Maria'
'Hana, Grace E.'
'Xhili, Dea'
'Sripada, Archita'
'Bertke, Jeffery A.'
'Wolf, Christian'

_publ_section_title
;
 Organocatalytic atroposelective fluorooxindole addition to coumarin
 Michael acceptors
;
_journal_issue 43
_journal_name_full 'Chemical Communications'
_journal_page_first 7883
_journal_page_last 7886
_journal_paper_doi 10.1039/D5CC01166C
_journal_volume 61
_journal_year 2025
_chemical_formula_moiety 'C18 H10 Br F N2 O5'
_chemical_formula_sum 'C18 H10 Br F N2 O5'
_chemical_formula_weight 433.19
_space_group_crystal_system triclinic
_space_group_IT_number 2
_space_group_name_Hall '-P 1'
_space_group_name_H-M_alt 'P -1'
_atom_sites_solution_hydrogens geom
_atom_sites_solution_primary intrinsic
_audit_creation_method SHELXL-2019/1
_audit_update_record
;
2025-02-21 deposited with the CCDC.	2025-04-29 downloaded from the CCDC.
;
_cell_angle_alpha 74.9290(10)
_cell_angle_beta 84.954(2)
_cell_angle_gamma 73.257(2)
_cell_formula_units_Z 2
_cell_length_a 8.0949(7)
_cell_length_b 8.6881(7)
_cell_length_c 12.6768(10)
_cell_measurement_reflns_used 9898
_cell_measurement_temperature 100(2)
_cell_measurement_theta_max 26.46
_cell_measurement_theta_min 2.53
_cell_volume 824.31(12)
_computing_cell_refinement 'SAINT V8.37A (Bruker, 2005)'
_computing_data_collection 'APEX4 V2016.5-0 (Bruker, 2016)'
_computing_data_reduction
; 
SAINT V8.37A, XPREP v2014/2, SADABS V2016/2 (Bruker, 2016) 
;
_computing_molecular_graphics 'SHELXLE v932 (Hubschle, 2011)'
_computing_publication_material 'XCIF V2014-2 (Bruker, 2014)'
_computing_structure_refinement 'SHELXL-2019/1 (Sheldrick, 2019)'
_computing_structure_solution 'SHELX-2014-5 (Sheldrick, 2015)'
_diffrn_ambient_temperature 100(2)
_diffrn_measured_fraction_theta_full 0.999
_diffrn_measured_fraction_theta_max 0.996
_diffrn_measurement_device_type 'Bruker APEX DUO/ApexII CCD'
_diffrn_measurement_method 'profile data from \f and \w scans'
_diffrn_radiation_monochromator 'multilayer mirrors'
_diffrn_radiation_source 'fine-focus sealed tube'
_diffrn_radiation_type MoK\a
_diffrn_radiation_wavelength 0.71073
_diffrn_reflns_av_R_equivalents 0.0364
_diffrn_reflns_av_unetI/netI 0.0166
_diffrn_reflns_Laue_measured_fraction_full 0.999
_diffrn_reflns_Laue_measured_fraction_max 0.996
_diffrn_reflns_limit_h_max 10
_diffrn_reflns_limit_h_min -10
_diffrn_reflns_limit_k_max 10
_diffrn_reflns_limit_k_min -10
_diffrn_reflns_limit_l_max 15
_diffrn_reflns_limit_l_min -15
_diffrn_reflns_number 37785
_diffrn_reflns_point_group_measured_fraction_full 0.999
_diffrn_reflns_point_group_measured_fraction_max 0.996
_diffrn_reflns_theta_full 25.242
_diffrn_reflns_theta_max 26.464
_diffrn_reflns_theta_min 2.526
_exptl_absorpt_coefficient_mu 2.539
_exptl_absorpt_correction_T_max 0.87845
_exptl_absorpt_correction_T_min 0.65376
_exptl_absorpt_correction_type multi-scan
_exptl_absorpt_process_details 'SADABS V2016/2 (Bruker, 2016)'
_exptl_crystal_colour colourless
_exptl_crystal_density_diffrn 1.745
_exptl_crystal_density_method 'not measured'
_exptl_crystal_description block
_exptl_crystal_F_000 432
_exptl_crystal_size_max 0.174
_exptl_crystal_size_mid 0.100
_exptl_crystal_size_min 0.048
_refine_diff_density_max 0.399
_refine_diff_density_min -0.298
_refine_diff_density_rms 0.056
_refine_ls_extinction_method none
_refine_ls_goodness_of_fit_ref 1.066
_refine_ls_hydrogen_treatment constr
_refine_ls_matrix_type full
_refine_ls_number_parameters 245
_refine_ls_number_reflns 3391
_refine_ls_number_restraints 0
_refine_ls_restrained_S_all 1.066
_refine_ls_R_factor_all 0.0272
_refine_ls_R_factor_gt 0.0237
_refine_ls_shift/su_max 0.000
_refine_ls_shift/su_mean 0.000
_refine_ls_structure_factor_coef Fsqd
_refine_ls_weighting_details 'w=1/[\s^2^(Fo^2^)+(0.0243P)^2^+0.7173P] where P=(Fo^2^+2Fc^2^)/3'
_refine_ls_weighting_scheme calc
_refine_ls_wR_factor_gt 0.0570
_refine_ls_wR_factor_ref 0.0582
_reflns_Friedel_coverage 0.000
_reflns_number_gt 3122
_reflns_number_total 3391
_reflns_threshold_expression 'I > 2\s(I)'
_cod_data_source_file d5cc01166c2.cif
_cod_data_source_block 24108_a
_cod_depositor_comments 'Adding full bibliography for 7134475--7134477.cif.'
_cod_database_code 7134476
_shelx_shelxl_version_number 2019/1
_shelx_space_group_comment
;
The symmetry employed for this shelxl refinement is uniquely defined
by the following loop, which should always be used as a source of
symmetry information in preference to the above space-group names.
They are only intended as comments.
;
_shelx_estimated_absorpt_t_min 0.666
_shelx_estimated_absorpt_t_max 0.888

loop_
_space_group_symop_operation_xyz
'x, y, z'
'-x, -y, -z'

loop_
_atom_site_label
_atom_site_type_symbol
_atom_site_fract_x
_atom_site_fract_y
_atom_site_fract_z
_atom_site_U_iso_or_equiv
_atom_site_adp_type
_atom_site_occupancy
_atom_site_site_symmetry_order
_atom_site_calc_flag
_atom_site_refinement_flags_posn
_atom_site_refinement_flags_adp
_atom_site_refinement_flags_occupancy
_atom_site_disorder_assembly
_atom_site_disorder_group
Br1 Br 0.49162(3) 0.83307(2) 0.43576(2) 0.02510(7) Uani 1 1 d . . . . .
F1 F 0.86864(13) 0.27240(12) 0.90852(8) 0.0164(2) Uani 1 1 d . . . . .
O1 O 0.87387(16) 0.60186(16) 0.78295(10) 0.0178(3) Uani 1 1 d . . . . .
O2 O 1.01213(17) 0.16532(16) 0.54338(10) 0.0210(3) Uani 1 1 d . . . . .
O3 O 1.14095(18) -0.07200(17) 0.65760(12) 0.0261(3) Uani 1 1 d . . . . .
O4 O 1.13807(17) -0.01477(16) 0.87605(11) 0.0230(3) Uani 1 1 d . . . . .
O5 O 0.88416(18) -0.05569(17) 0.88311(11) 0.0246(3) Uani 1 1 d . . . . .
N1 N 0.58627(18) 0.62360(18) 0.82597(12) 0.0138(3) Uani 1 1 d . . . . .
N2 N 0.9936(2) 0.01407(18) 0.84097(13) 0.0177(3) Uani 1 1 d . . . . .
C1 C 0.7526(2) 0.5438(2) 0.80487(13) 0.0135(3) Uani 1 1 d . . . . .
C2 C 0.7608(2) 0.3574(2) 0.81875(14) 0.0133(3) Uani 1 1 d . . . . .
C3 C 0.5776(2) 0.3542(2) 0.84826(13) 0.0142(3) Uani 1 1 d . . . . .
C4 C 0.5036(2) 0.2239(2) 0.87488(14) 0.0178(4) Uani 1 1 d . . . . .
H4 H 0.568445 0.115478 0.870609 0.021 Uiso 1 1 calc R U . . .
C5 C 0.3303(2) 0.2567(3) 0.90833(15) 0.0212(4) Uani 1 1 d . . . . .
H5 H 0.276478 0.169267 0.928477 0.025 Uiso 1 1 calc R U . . .
C6 C 0.2364(2) 0.4165(3) 0.91221(15) 0.0211(4) Uani 1 1 d . . . . .
H6 H 0.118727 0.436040 0.934734 0.025 Uiso 1 1 calc R U . . .
C7 C 0.3092(2) 0.5491(2) 0.88418(14) 0.0186(4) Uani 1 1 d . . . . .
H7 H 0.243690 0.658296 0.886147 0.022 Uiso 1 1 calc R U . . .
C8 C 0.4819(2) 0.5137(2) 0.85328(13) 0.0144(3) Uani 1 1 d . . . . .
C9 C 0.5267(2) 0.8006(2) 0.82014(16) 0.0198(4) Uani 1 1 d . . . . .
H9A H 0.624740 0.848302 0.803556 0.030 Uiso 1 1 calc R U . . .
H9B H 0.474498 0.817632 0.890413 0.030 Uiso 1 1 calc R U . . .
H9C H 0.440838 0.854946 0.762527 0.030 Uiso 1 1 calc R U . . .
C10 C 0.8411(2) 0.2883(2) 0.72188(14) 0.0137(3) Uani 1 1 d . . . . .
C11 C 0.9508(2) 0.1350(2) 0.73460(15) 0.0159(4) Uani 1 1 d . . . . .
C12 C 1.0426(2) 0.0640(2) 0.64547(15) 0.0192(4) Uani 1 1 d . . . . .
C13 C 0.8926(2) 0.3187(2) 0.52452(15) 0.0178(4) Uani 1 1 d . . . . .
C14 C 0.8664(3) 0.4018(3) 0.41532(15) 0.0217(4) Uani 1 1 d . . . . .
H14 H 0.929604 0.353541 0.359643 0.026 Uiso 1 1 calc R U . . .
C15 C 0.7477(3) 0.5552(2) 0.38859(15) 0.0215(4) Uani 1 1 d . . . . .
H15 H 0.729218 0.614618 0.314332 0.026 Uiso 1 1 calc R U . . .
C16 C 0.6552(2) 0.6222(2) 0.47173(15) 0.0182(4) Uani 1 1 d . . . . .
C17 C 0.6800(2) 0.5400(2) 0.58037(14) 0.0156(4) Uani 1 1 d . . . . .
H17 H 0.614072 0.588002 0.635363 0.019 Uiso 1 1 calc R U . . .
C18 C 0.8032(2) 0.3848(2) 0.60961(14) 0.0149(3) Uani 1 1 d . . . . .

loop_
_atom_site_aniso_label
_atom_site_aniso_U_11
_atom_site_aniso_U_22
_atom_site_aniso_U_33
_atom_site_aniso_U_23
_atom_site_aniso_U_13
_atom_site_aniso_U_12
Br1 0.03401(12) 0.01796(10) 0.02181(11) 0.00012(7) -0.00826(8) -0.00701(8)
F1 0.0162(5) 0.0167(5) 0.0132(5) -0.0028(4) -0.0035(4) 0.0006(4)
O1 0.0168(6) 0.0201(7) 0.0183(6) -0.0056(5) 0.0022(5) -0.0077(5)
O2 0.0209(7) 0.0232(7) 0.0194(7) -0.0112(6) 0.0053(5) -0.0030(6)
O3 0.0243(7) 0.0217(7) 0.0314(8) -0.0142(6) 0.0004(6) 0.0016(6)
O4 0.0186(7) 0.0198(7) 0.0286(7) -0.0083(6) -0.0060(6) 0.0014(5)
O5 0.0254(7) 0.0203(7) 0.0269(7) -0.0020(6) 0.0015(6) -0.0083(6)
N1 0.0128(7) 0.0131(7) 0.0148(7) -0.0045(6) 0.0010(6) -0.0019(6)
N2 0.0186(8) 0.0127(7) 0.0207(8) -0.0071(6) -0.0003(6) 0.0002(6)
C1 0.0158(9) 0.0147(8) 0.0091(8) -0.0035(6) -0.0007(6) -0.0023(7)
C2 0.0133(8) 0.0135(8) 0.0114(8) -0.0022(6) -0.0012(6) -0.0013(7)
C3 0.0143(8) 0.0182(9) 0.0091(8) -0.0029(6) 0.0007(6) -0.0035(7)
C4 0.0208(9) 0.0184(9) 0.0148(9) -0.0032(7) 0.0006(7) -0.0072(7)
C5 0.0217(10) 0.0302(11) 0.0151(9) -0.0029(8) 0.0005(7) -0.0152(8)
C6 0.0134(9) 0.0362(11) 0.0142(9) -0.0058(8) 0.0012(7) -0.0080(8)
C7 0.0147(9) 0.0246(10) 0.0152(9) -0.0070(7) -0.0003(7) -0.0014(7)
C8 0.0154(8) 0.0176(9) 0.0093(8) -0.0033(7) -0.0006(6) -0.0031(7)
C9 0.0205(9) 0.0137(9) 0.0238(10) -0.0072(7) -0.0013(7) 0.0001(7)
C10 0.0125(8) 0.0152(8) 0.0154(8) -0.0052(7) 0.0017(6) -0.0061(7)
C11 0.0145(8) 0.0167(9) 0.0175(9) -0.0056(7) 0.0014(7) -0.0048(7)
C12 0.0167(9) 0.0215(10) 0.0225(10) -0.0107(8) 0.0020(7) -0.0058(8)
C13 0.0174(9) 0.0194(9) 0.0193(9) -0.0073(7) 0.0027(7) -0.0081(7)
C14 0.0247(10) 0.0299(11) 0.0156(9) -0.0099(8) 0.0065(7) -0.0137(8)
C15 0.0291(10) 0.0263(10) 0.0126(9) -0.0021(7) 0.0007(7) -0.0157(8)
C16 0.0210(9) 0.0166(9) 0.0188(9) -0.0027(7) -0.0031(7) -0.0084(7)
C17 0.0174(9) 0.0173(9) 0.0143(8) -0.0052(7) 0.0008(7) -0.0074(7)
C18 0.0148(8) 0.0183(9) 0.0143(8) -0.0052(7) 0.0010(7) -0.0080(7)

loop_
_atom_type_symbol
_atom_type_description
_atom_type_scat_dispersion_real
_atom_type_scat_dispersion_imag
_atom_type_scat_source
C C 0.0033 0.0016 'International Tables Vol C Tables 4.2.6.8 and 6.1.1.4'
H H 0.0000 0.0000 'International Tables Vol C Tables 4.2.6.8 and 6.1.1.4'
Br Br -0.2901 2.4595 'International Tables Vol C Tables 4.2.6.8 and 6.1.1.4'
F F 0.0171 0.0103 'International Tables Vol C Tables 4.2.6.8 and 6.1.1.4'
N N 0.0061 0.0033 'International Tables Vol C Tables 4.2.6.8 and 6.1.1.4'
O O 0.0106 0.0060 'International Tables Vol C Tables 4.2.6.8 and 6.1.1.4'

loop_
_exptl_crystal_face_index_h
_exptl_crystal_face_index_k
_exptl_crystal_face_index_l
_exptl_crystal_face_perp_dist
0.00 -1.00 0.00 0.0440
0.00 1.00 0.00 0.0520
-1.00 -1.00 -1.00 0.0170
-1.00 -1.00 0.00 0.0230
1.00 1.00 0.00 0.0440
0.00 0.00 -1.00 0.0140
0.00 0.00 1.00 0.0240

loop_
_geom_angle_atom_site_label_1
_geom_angle_atom_site_label_2
_geom_angle_atom_site_label_3
_geom_angle
_geom_angle_site_symmetry_1
_geom_angle_site_symmetry_3
_geom_angle_publ_flag
C12 O2 C13 121.98(14) . . ?
C1 N1 C8 111.52(14) . . ?
C1 N1 C9 123.39(15) . . ?
C8 N1 C9 125.09(15) . . ?
O4 N2 O5 125.68(16) . . ?
O4 N2 C11 117.48(15) . . ?
O5 N2 C11 116.69(15) . . ?
O1 C1 N1 127.59(16) . . ?
O1 C1 C2 125.37(15) . . ?
N1 C1 C2 107.00(14) . . ?
F1 C2 C3 110.51(13) . . ?
F1 C2 C10 107.67(13) . . ?
C3 C2 C10 116.58(14) . . ?
F1 C2 C1 104.26(13) . . ?
C3 C2 C1 102.85(14) . . ?
C10 C2 C1 114.28(14) . . ?
C4 C3 C8 121.03(16) . . ?
C4 C3 C2 130.79(16) . . ?
C8 C3 C2 108.05(15) . . ?
C3 C4 C5 117.90(17) . . ?
C3 C4 H4 121.0 . . ?
C5 C4 H4 121.0 . . ?
C6 C5 C4 120.34(17) . . ?
C6 C5 H5 119.8 . . ?
C4 C5 H5 119.8 . . ?
C5 C6 C7 122.18(17) . . ?
C5 C6 H6 118.9 . . ?
C7 C6 H6 118.9 . . ?
C8 C7 C6 116.69(17) . . ?
C8 C7 H7 121.7 . . ?
C6 C7 H7 121.7 . . ?
C7 C8 C3 121.83(17) . . ?
C7 C8 N1 127.59(16) . . ?
C3 C8 N1 110.55(15) . . ?
N1 C9 H9A 109.5 . . ?
N1 C9 H9B 109.5 . . ?
H9A C9 H9B 109.5 . . ?
N1 C9 H9C 109.5 . . ?
H9A C9 H9C 109.5 . . ?
H9B C9 H9C 109.5 . . ?
C11 C10 C18 116.36(16) . . ?
C11 C10 C2 122.09(16) . . ?
C18 C10 C2 121.55(15) . . ?
C10 C11 C12 125.24(17) . . ?
C10 C11 N2 124.30(16) . . ?
C12 C11 N2 110.46(15) . . ?
O3 C12 O2 119.79(17) . . ?
O3 C12 C11 124.79(18) . . ?
O2 C12 C11 115.41(16) . . ?
O2 C13 C14 115.16(16) . . ?
O2 C13 C18 122.28(16) . . ?
C14 C13 C18 122.56(18) . . ?
C15 C14 C13 119.23(17) . . ?
C15 C14 H14 120.4 . . ?
C13 C14 H14 120.4 . . ?
C14 C15 C16 119.21(17) . . ?
C14 C15 H15 120.4 . . ?
C16 C15 H15 120.4 . . ?
C17 C16 C15 121.87(18) . . ?
C17 C16 Br1 118.62(14) . . ?
C15 C16 Br1 119.51(14) . . ?
C16 C17 C18 119.87(17) . . ?
C16 C17 H17 120.1 . . ?
C18 C17 H17 120.1 . . ?
C13 C18 C17 117.24(16) . . ?
C13 C18 C10 118.39(16) . . ?
C17 C18 C10 124.36(16) . . ?

loop_
_geom_bond_atom_site_label_1
_geom_bond_atom_site_label_2
_geom_bond_distance
_geom_bond_site_symmetry_2
_geom_bond_publ_flag
Br1 C16 1.8953(19) . ?
F1 C2 1.4029(19) . ?
O1 C1 1.208(2) . ?
O2 C12 1.360(2) . ?
O2 C13 1.379(2) . ?
O3 C12 1.200(2) . ?
O4 N2 1.222(2) . ?
O5 N2 1.223(2) . ?
N1 C1 1.364(2) . ?
N1 C8 1.410(2) . ?
N1 C9 1.457(2) . ?
N2 C11 1.476(2) . ?
C1 C2 1.565(2) . ?
C2 C3 1.504(2) . ?
C2 C10 1.520(2) . ?
C3 C4 1.382(3) . ?
C3 C8 1.394(2) . ?
C4 C5 1.399(3) . ?
C4 H4 0.9500 . ?
C5 C6 1.388(3) . ?
C5 H5 0.9500 . ?
C6 C7 1.393(3) . ?
C6 H6 0.9500 . ?
C7 C8 1.386(3) . ?
C7 H7 0.9500 . ?
C9 H9A 0.9800 . ?
C9 H9B 0.9800 . ?
C9 H9C 0.9800 . ?
C10 C11 1.349(2) . ?
C10 C18 1.460(2) . ?
C11 C12 1.470(2) . ?
C13 C14 1.388(3) . ?
C13 C18 1.401(3) . ?
C14 C15 1.378(3) . ?
C14 H14 0.9500 . ?
C15 C16 1.392(3) . ?
C15 H15 0.9500 . ?
C16 C17 1.379(2) . ?
C17 C18 1.407(3) . ?
C17 H17 0.9500 . ?

loop_
_geom_torsion_atom_site_label_1
_geom_torsion_atom_site_label_2
_geom_torsion_atom_site_label_3
_geom_torsion_atom_site_label_4
_geom_torsion
_geom_torsion_site_symmetry_1
_geom_torsion_site_symmetry_2
_geom_torsion_site_symmetry_3
_geom_torsion_site_symmetry_4
_geom_torsion_publ_flag
C8 N1 C1 O1 -177.29(16) . . . . ?
C9 N1 C1 O1 2.9(3) . . . . ?
C8 N1 C1 C2 0.53(18) . . . . ?
C9 N1 C1 C2 -179.29(15) . . . . ?
O1 C1 C2 F1 63.1(2) . . . . ?
N1 C1 C2 F1 -114.83(14) . . . . ?
O1 C1 C2 C3 178.45(16) . . . . ?
N1 C1 C2 C3 0.56(17) . . . . ?
O1 C1 C2 C10 -54.2(2) . . . . ?
N1 C1 C2 C10 127.90(15) . . . . ?
F1 C2 C3 C4 -66.4(2) . . . . ?
C10 C2 C3 C4 57.0(2) . . . . ?
C1 C2 C3 C4 -177.19(17) . . . . ?
F1 C2 C3 C8 109.34(15) . . . . ?
C10 C2 C3 C8 -127.32(16) . . . . ?
C1 C2 C3 C8 -1.45(17) . . . . ?
C8 C3 C4 C5 -0.8(3) . . . . ?
C2 C3 C4 C5 174.48(17) . . . . ?
C3 C4 C5 C6 1.2(3) . . . . ?
C4 C5 C6 C7 -0.4(3) . . . . ?
C5 C6 C7 C8 -0.8(3) . . . . ?
C6 C7 C8 C3 1.3(3) . . . . ?
C6 C7 C8 N1 -177.05(16) . . . . ?
C4 C3 C8 C7 -0.5(3) . . . . ?
C2 C3 C8 C7 -176.69(15) . . . . ?
C4 C3 C8 N1 178.10(15) . . . . ?
C2 C3 C8 N1 1.87(19) . . . . ?
C1 N1 C8 C7 176.92(17) . . . . ?
C9 N1 C8 C7 -3.3(3) . . . . ?
C1 N1 C8 C3 -1.55(19) . . . . ?
C9 N1 C8 C3 178.27(15) . . . . ?
F1 C2 C10 C11 23.6(2) . . . . ?
C3 C2 C10 C11 -101.2(2) . . . . ?
C1 C2 C10 C11 138.89(17) . . . . ?
F1 C2 C10 C18 -156.40(15) . . . . ?
C3 C2 C10 C18 78.8(2) . . . . ?
C1 C2 C10 C18 -41.1(2) . . . . ?
C18 C10 C11 C12 4.5(3) . . . . ?
C2 C10 C11 C12 -175.53(16) . . . . ?
C18 C10 C11 N2 -174.76(15) . . . . ?
C2 C10 C11 N2 5.2(3) . . . . ?
O4 N2 C11 C10 -108.8(2) . . . . ?
O5 N2 C11 C10 75.4(2) . . . . ?
O4 N2 C11 C12 71.87(19) . . . . ?
O5 N2 C11 C12 -103.97(18) . . . . ?
C13 O2 C12 O3 176.00(17) . . . . ?
C13 O2 C12 C11 -5.1(2) . . . . ?
C10 C11 C12 O3 179.43(18) . . . . ?
N2 C11 C12 O3 -1.3(3) . . . . ?
C10 C11 C12 O2 0.6(3) . . . . ?
N2 C11 C12 O2 179.89(14) . . . . ?
C12 O2 C13 C14 -175.15(16) . . . . ?
C12 O2 C13 C18 4.4(3) . . . . ?
O2 C13 C14 C15 179.25(16) . . . . ?
C18 C13 C14 C15 -0.3(3) . . . . ?
C13 C14 C15 C16 -0.8(3) . . . . ?
C14 C15 C16 C17 0.6(3) . . . . ?
C14 C15 C16 Br1 -179.97(14) . . . . ?
C15 C16 C17 C18 0.8(3) . . . . ?
Br1 C16 C17 C18 -178.67(13) . . . . ?
O2 C13 C18 C17 -177.91(15) . . . . ?
C14 C13 C18 C17 1.6(3) . . . . ?
O2 C13 C18 C10 1.1(3) . . . . ?
C14 C13 C18 C10 -179.45(16) . . . . ?
C16 C17 C18 C13 -1.8(2) . . . . ?
C16 C17 C18 C10 179.29(16) . . . . ?
C11 C10 C18 C13 -5.2(2) . . . . ?
C2 C10 C18 C13 174.82(15) . . . . ?
C11 C10 C18 C17 173.73(17) . . . . ?
C2 C10 C18 C17 -6.3(3) . . . . ?
